data_9009442
loop_
_publ_author_name
'Fanfani, L.'
'Nunzi, A.'
'Zanazzi, P. F.'

_publ_section_title
;
 The crystal structure of wardite
;
_journal_name_full 'Mineralogical Magazine'
_journal_page_first 598
_journal_page_last 605
_journal_paper_doi 10.1180/minmag.1970.037.289.10
_journal_volume 37
_journal_year 1970
_chemical_compound_source 'Fairfield, Utah, USA'
_chemical_formula_sum 'Al3 H8 Na O14 P2'
_chemical_name_mineral Wardite
_space_group_IT_number 92
_symmetry_space_group_name_Hall 'P 4abw 2nw'
_symmetry_space_group_name_H-M 'P 41 21 2'
_cell_angle_alpha 90
_cell_angle_beta 90
_cell_angle_gamma 90
_cell_formula_units_Z 4
_cell_length_a 7.03
_cell_length_b 7.03
_cell_length_c 19.04
_cell_volume 940.974
_database_code_amcsd 0014451
_exptl_crystal_density_diffrn 2.809
_cod_original_formula_sum 'P2 Al3 Na O14 H8'
_cod_database_code 9009442

loop_
_space_group_symop_operation_xyz
x,y,z
y,x,-z
1/2-y,1/2+x,1/4+z
1/2-x,1/2+y,1/4-z
-x,-y,1/2+z
-y,-x,1/2-z
1/2+y,1/2-x,3/4+z
1/2+x,1/2-y,3/4-z

loop_
_atom_site_aniso_label
_atom_site_aniso_U_11
_atom_site_aniso_U_22
_atom_site_aniso_U_33
_atom_site_aniso_U_12
_atom_site_aniso_U_13
_atom_site_aniso_U_23
P 0.01202 0.01027 0.01102 0.00075 -0.00136 0.00068
Al(1) 0.01252 0.00876 0.01102 0.00050 0.00203 0.00203
Al(2) 0.01828 0.01828 0.00918 -0.00100 -0.00136 0.00136
Na 0.03480 0.03480 0.01469 0.00476 0.00475 -0.00475
O(1) 0.00851 0.03781 0.02388 0.00325 -0.00271 0.00068
O(2) 0.02754 0.03280 0.00184 -0.00225 0.00475 -0.00407
O(3) 0.03055 0.02704 0.01837 -0.00626 0.00271 -0.00136
O(4) 0.03405 0.01803 0.00735 0.01427 0.00610 0.00407
O-H(5) 0.01953 0.02829 0.01469 -0.00050 -0.00136 0.00068
Wat(6) 0.03906 0.03655 0.01102 -0.00426 -0.00339 -0.00407
O-H(7) 0.02228 0.02479 0.01286 -0.01052 0.00136 -0.00339

loop_
_atom_site_label
_atom_site_fract_x
_atom_site_fract_y
_atom_site_fract_z
_atom_site_U_iso_or_equiv
_atom_site_type_symbol
_atom_site_attached_hydrogens
P 0.14270 0.36590 0.34880 0.01115 P 0
Al(1) 0.39840 0.10570 0.25810 0.01077 Al 0
Al(2) 0.10290 0.10290 0.00000 0.01520 Al 0
Na 0.37330 0.37330 0.50000 0.02812 Na 0
O(1) -0.03170 0.42790 0.30910 0.02343 O 0
O(2) 0.29600 0.51120 0.33780 0.02077 O 0
O(3) 0.20310 0.17710 0.32160 0.02533 O 0
O(4) 0.09940 0.35320 0.42740 0.01976 O 0
O-H(5) 0.13260 0.35370 -0.03940 0.02077 O 1
Wat(6) 0.18830 0.02940 0.19150 0.02875 O 2
O-H(7) 0.40830 0.34890 0.21730 0.02001 O 1

loop_
_cod_changelog_entry_id
_cod_changelog_entry_author
_cod_changelog_entry_date
_cod_changelog_entry_text
1
;cod-tools version 3.8.0
Id: cif_guess_AMCSD_atom_types 9581 2023-05-17 12:35:41Z saulius
;
2023-05-23T09:17:22+03:00
;Derived atom types and hydrogen counts
from atom names that follow the AMCSD naming convention
(Wat == water, O-H == hydroxyl).
;
2
;cod-tools version 3.10.1
Id: cif_fix_AMCSD_aniso_labels 10200 2024-08-01 14:09:44Z saulius
;
2024-08-02T12:21:20+03:00
;Changed the following '_atom_site_aniso_label' values:
'OH(5)' -> 'O-H(5)'
'OH(7)' -> 'O-H(7)'
;

loop_
_cod_related_entry_id
_cod_related_entry_database
_cod_related_entry_code
1 AMCSD 0014451
